data_4125794
loop_
_publ_author_name
'Solola, Lukman A.'
'Zabula, Alexander V.'
'Dorfner, Walter L.'
'Manor, Brian C.'
'Carroll, Patrick J.'
'Schelter, Eric J.'

_publ_section_title
;
 Cerium(IV) Imido Complexes: Structural, Computational, and Reactivity
 Studies.
;
_journal_issue 6
_journal_name_full 'Journal of the American Chemical Society'
_journal_page_first 2435
_journal_page_last 2442
_journal_paper_doi 10.1021/jacs.6b12369
_journal_volume 139
_journal_year 2017
_chemical_formula_moiety 'C49 H68 Ce Cs F6 N5 O7'
_chemical_formula_sum 'C49 H68 Ce Cs F6 N5 O7'
_chemical_formula_weight 1226.11
_space_group_crystal_system monoclinic
_space_group_IT_number 14
_space_group_name_Hall '-P 2yn'
_space_group_name_H-M_alt 'P 1 21/n 1'
_symmetry_space_group_name_Hall '-P 2yn'
_symmetry_space_group_name_H-M 'P 1 21/n 1'
_atom_sites_solution_hydrogens geom
_atom_sites_solution_primary direct
_audit_creation_date 2016-04-06
_audit_creation_method
;
Olex2 1.2
(compiled 2016.02.19 svn.r3266 for OlexSys, GUI svn.r5155)
;
_cell_angle_alpha 90
_cell_angle_beta 93.714(4)
_cell_angle_gamma 90
_cell_formula_units_Z 4
_cell_length_a 11.1543(10)
_cell_length_b 28.543(2)
_cell_length_c 16.8906(14)
_cell_measurement_reflns_used 9985
_cell_measurement_temperature 100
_cell_measurement_theta_max 27.49
_cell_measurement_theta_min 2.37
_cell_volume 5366.3(8)
_computing_data_collection 'Bruker APEX2 v2014.11-0'
_computing_data_reduction 'Bruker SAINT v8.34A'
_computing_publication_material 'Olex2 (Dolomanov et al., 2009)'
_computing_structure_refinement 'XL (Sheldrick, 2008)'
_computing_structure_solution 'ShelXS-1997 (Sheldrick, 2008)'
_diffrn_ambient_temperature 100
_diffrn_measured_fraction_theta_full 1.000
_diffrn_measured_fraction_theta_max 0.998
_diffrn_measurement_device 'CCD Area Detector'
_diffrn_measurement_device_type 'Bruker APEXII'
_diffrn_measurement_method '\w and \f scans'
_diffrn_radiation_monochromator graphite
_diffrn_radiation_type MoK\a
_diffrn_radiation_wavelength 0.71073
_diffrn_reflns_av_R_equivalents 0.0637
_diffrn_reflns_av_unetI/netI 0.0302
_diffrn_reflns_Laue_measured_fraction_full 1.000
_diffrn_reflns_Laue_measured_fraction_max 0.998
_diffrn_reflns_limit_h_max 14
_diffrn_reflns_limit_h_min -14
_diffrn_reflns_limit_k_max 37
_diffrn_reflns_limit_k_min -37
_diffrn_reflns_limit_l_max 21
_diffrn_reflns_limit_l_min -21
_diffrn_reflns_number 177706
_diffrn_reflns_point_group_measured_fraction_full 1.000
_diffrn_reflns_point_group_measured_fraction_max 0.998
_diffrn_reflns_theta_full 25.242
_diffrn_reflns_theta_max 27.526
_diffrn_reflns_theta_min 1.403
_diffrn_source 'sealed tube'
_exptl_absorpt_coefficient_mu 1.589
_exptl_absorpt_correction_T_max 0.7456
_exptl_absorpt_correction_T_min 0.6764
_exptl_absorpt_correction_type multi-scan
_exptl_absorpt_process_details 'SADABS v2014/4'
_exptl_crystal_colour brown
_exptl_crystal_colour_primary brown
_exptl_crystal_density_diffrn 1.518
_exptl_crystal_description plate
_exptl_crystal_F_000 2480
_exptl_crystal_size_max 0.18
_exptl_crystal_size_mid 0.08
_exptl_crystal_size_min 0.02
_refine_diff_density_max 1.896
_refine_diff_density_min -1.121
_refine_diff_density_rms 0.092
_refine_ls_extinction_method none
_refine_ls_goodness_of_fit_ref 1.011
_refine_ls_hydrogen_treatment constr
_refine_ls_matrix_type full
_refine_ls_number_parameters 635
_refine_ls_number_reflns 12339
_refine_ls_number_restraints 0
_refine_ls_restrained_S_all 1.011
_refine_ls_R_factor_all 0.0454
_refine_ls_R_factor_gt 0.0301
_refine_ls_shift/su_max 0.003
_refine_ls_shift/su_mean 0.000
_refine_ls_structure_factor_coef Fsqd
_refine_ls_weighting_details 'w=1/[\s^2^(Fo^2^)+(0.0276P)^2^+8.4183P] where P=(Fo^2^+2Fc^2^)/3'
_refine_ls_weighting_scheme calc
_refine_ls_wR_factor_gt 0.0623
_refine_ls_wR_factor_ref 0.0676
_reflns_number_gt 9982
_reflns_number_total 12339
_reflns_threshold_expression 'I > 2\s(I)'
_cod_data_source_file ja6b12369_si_002.cif
_cod_data_source_block Coumpound_2-CsDME
_cod_database_code 4125794

loop_
_space_group_symop_operation_xyz
'x, y, z'
'-x+1/2, y+1/2, -z+1/2'
'-x, -y, -z'
'x-1/2, -y-1/2, z-1/2'

loop_
_atom_site_label
_atom_site_type_symbol
_atom_site_fract_x
_atom_site_fract_y
_atom_site_fract_z
_atom_site_U_iso_or_equiv
_atom_site_adp_type
_atom_site_occupancy
_atom_site_site_symmetry_order
_atom_site_calc_flag
_atom_site_refinement_flags_posn
Ce1 Ce 0.71956(2) 0.12917(2) 0.73140(2) 0.01399(4) Uani 1 1 d .
O1 O 0.56526(17) 0.11500(6) 0.80671(12) 0.0192(4) Uani 1 1 d .
O2 O 0.90314(17) 0.14300(6) 0.78849(12) 0.0194(4) Uani 1 1 d .
O3 O 0.68014(17) 0.15321(6) 0.60440(11) 0.0163(4) Uani 1 1 d .
N1 N 0.6180(2) 0.07074(7) 0.82824(13) 0.0161(5) Uani 1 1 d .
N2 N 0.9507(2) 0.10937(8) 0.73573(14) 0.0163(5) Uani 1 1 d .
N3 N 0.6335(2) 0.10697(7) 0.58809(13) 0.0150(5) Uani 1 1 d .
N4 N 0.76627(19) 0.02278(7) 0.68990(13) 0.0135(4) Uani 1 1 d .
N5 N 0.6776(2) 0.19895(8) 0.76046(14) 0.0206(5) Uani 1 1 d .
C1 C 0.7226(2) -0.00900(9) 0.75161(16) 0.0163(5) Uani 1 1 d .
H1a H 0.7652 -0.0016 0.8033 0.022 Uiso 1 1 calc R
H1b H 0.7420 -0.0418 0.7381 0.022 Uiso 1 1 calc R
C2 C 0.5891(2) -0.00476(9) 0.75921(16) 0.0171(5) Uani 1 1 d .
C3 C 0.5118(3) -0.03937(10) 0.72693(18) 0.0237(6) Uani 1 1 d .
H3 H 0.5449 -0.0666 0.7044 0.032 Uiso 1 1 calc R
C4 C 0.3885(3) -0.03503(11) 0.7269(2) 0.0295(7) Uani 1 1 d .
H4 H 0.3377 -0.0592 0.7055 0.039 Uiso 1 1 calc R
C5 C 0.3396(3) 0.00491(12) 0.75838(19) 0.0295(7) Uani 1 1 d .
H5 H 0.2548 0.0086 0.7568 0.039 Uiso 1 1 calc R
C6 C 0.4137(3) 0.03947(11) 0.79209(18) 0.0238(6) Uani 1 1 d .
H6 H 0.3795 0.0667 0.8139 0.032 Uiso 1 1 calc R
C7 C 0.5387(2) 0.03448(9) 0.79411(16) 0.0173(6) Uani 1 1 d .
C8 C 0.6372(3) 0.06920(10) 0.91797(17) 0.0204(6) Uani 1 1 d .
C9 C 0.5203(3) 0.07625(12) 0.95887(19) 0.0308(7) Uani 1 1 d .
H9a H 0.4805 0.1049 0.9387 0.046 Uiso 1 1 calc GR
H9b H 0.5381 0.0791 1.0163 0.046 Uiso 1 1 calc GR
H9c H 0.4673 0.0493 0.9479 0.046 Uiso 1 1 calc GR
C10 C 0.7251(3) 0.10873(11) 0.94130(19) 0.0295(7) Uani 1 1 d .
H10a H 0.7974 0.1055 0.9117 0.044 Uiso 1 1 calc GR
H10b H 0.7474 0.1070 0.9983 0.044 Uiso 1 1 calc GR
H10c H 0.6871 0.1390 0.9289 0.044 Uiso 1 1 calc GR
C11 C 0.6938(3) 0.02244(10) 0.94358(18) 0.0254(6) Uani 1 1 d .
H11a H 0.6428 -0.0033 0.9227 0.038 Uiso 1 1 calc GR
H11b H 0.7013 0.0208 1.0016 0.038 Uiso 1 1 calc GR
H11c H 0.7735 0.0198 0.9228 0.038 Uiso 1 1 calc GR
C12 C 0.8968(2) 0.01375(9) 0.68467(16) 0.0166(5) Uani 1 1 d .
H12a H 0.9263 0.0329 0.6411 0.022 Uiso 1 1 calc R
H12b H 0.9082 -0.0196 0.6710 0.022 Uiso 1 1 calc R
C13 C 0.9718(2) 0.02462(9) 0.76017(16) 0.0173(6) Uani 1 1 d .
C14 C 1.0153(2) -0.01208(10) 0.80882(18) 0.0222(6) Uani 1 1 d .
H14 H 0.9993 -0.0435 0.7929 0.030 Uiso 1 1 calc R
C15 C 1.0808(3) -0.00370(11) 0.87937(18) 0.0271(7) Uani 1 1 d .
H15 H 1.1107 -0.0291 0.9111 0.036 Uiso 1 1 calc R
C16 C 1.1028(3) 0.04191(11) 0.90373(18) 0.0279(7) Uani 1 1 d .
H16 H 1.1472 0.0478 0.9526 0.037 Uiso 1 1 calc R
C17 C 1.0604(3) 0.07895(11) 0.85701(18) 0.0244(6) Uani 1 1 d .
H17 H 1.0743 0.1102 0.8746 0.032 Uiso 1 1 calc R
C18 C 0.9971(2) 0.07073(9) 0.78404(16) 0.0168(5) Uani 1 1 d .
C19 C 1.0425(2) 0.13344(10) 0.68664(17) 0.0196(6) Uani 1 1 d .
C20 C 1.1484(3) 0.15353(11) 0.7383(2) 0.0285(7) Uani 1 1 d .
H20a H 1.1180 0.1733 0.7799 0.043 Uiso 1 1 calc GR
H20b H 1.1992 0.1723 0.7052 0.043 Uiso 1 1 calc GR
H20c H 1.1958 0.1278 0.7626 0.043 Uiso 1 1 calc GR
C21 C 0.9773(3) 0.17308(11) 0.6416(2) 0.0296(7) Uani 1 1 d .
H21a H 0.9084 0.1604 0.6096 0.044 Uiso 1 1 calc GR
H21b H 1.0323 0.1884 0.6069 0.044 Uiso 1 1 calc GR
H21c H 0.9491 0.1960 0.6795 0.044 Uiso 1 1 calc GR
C22 C 1.0879(3) 0.09841(11) 0.62695(19) 0.0268(7) Uani 1 1 d .
H22a H 1.1247 0.0716 0.6554 0.040 Uiso 1 1 calc GR
H22b H 1.1477 0.1136 0.5956 0.040 Uiso 1 1 calc GR
H22c H 1.0204 0.0876 0.5916 0.040 Uiso 1 1 calc GR
C23 C 0.7050(2) 0.00943(9) 0.61278(16) 0.0157(5) Uani 1 1 d .
H23a H 0.6172 0.0132 0.6161 0.021 Uiso 1 1 calc R
H23b H 0.7210 -0.0241 0.6026 0.021 Uiso 1 1 calc R
C24 C 0.7441(2) 0.03792(9) 0.54419(16) 0.0161(5) Uani 1 1 d .
C25 C 0.8188(2) 0.01721(10) 0.49012(17) 0.0203(6) Uani 1 1 d .
H25 H 0.8405 -0.0148 0.4962 0.027 Uiso 1 1 calc R
C26 C 0.8610(3) 0.04274(11) 0.42815(18) 0.0231(6) Uani 1 1 d .
H26 H 0.9092 0.0280 0.3911 0.031 Uiso 1 1 calc R
C27 C 0.8330(3) 0.08972(10) 0.42012(17) 0.0225(6) Uani 1 1 d .
H27 H 0.8645 0.1076 0.3787 0.030 Uiso 1 1 calc R
C28 C 0.7590(2) 0.11077(10) 0.47255(17) 0.0193(6) Uani 1 1 d .
H28 H 0.7403 0.1431 0.4670 0.026 Uiso 1 1 calc R
C29 C 0.7117(2) 0.08506(9) 0.53341(16) 0.0150(5) Uani 1 1 d .
C30 C 0.5033(2) 0.11153(9) 0.55726(17) 0.0179(6) Uani 1 1 d .
C31 C 0.4902(3) 0.13954(10) 0.48020(18) 0.0258(7) Uani 1 1 d .
H31a H 0.5312 0.1697 0.4876 0.039 Uiso 1 1 calc GR
H31b H 0.4048 0.1449 0.4656 0.039 Uiso 1 1 calc GR
H31c H 0.5261 0.1220 0.4379 0.039 Uiso 1 1 calc GR
C32 C 0.4357(3) 0.13569(10) 0.62178(18) 0.0219(6) Uani 1 1 d .
H32a H 0.4487 0.1184 0.6717 0.033 Uiso 1 1 calc GR
H32b H 0.3496 0.1364 0.6059 0.033 Uiso 1 1 calc GR
H32c H 0.4654 0.1678 0.6291 0.033 Uiso 1 1 calc GR
C33 C 0.4496(3) 0.06273(10) 0.5431(2) 0.0250(7) Uani 1 1 d .
H33a H 0.4976 0.0455 0.5062 0.038 Uiso 1 1 calc GR
H33b H 0.3669 0.0656 0.5204 0.038 Uiso 1 1 calc GR
H33c H 0.4500 0.0458 0.5935 0.038 Uiso 1 1 calc GR
C34 C 0.6230(3) 0.23072(9) 0.80446(16) 0.0189(6) Uani 1 1 d .
C35 C 0.5239(3) 0.21832(10) 0.84981(17) 0.0205(6) Uani 1 1 d .
H35 H 0.4939 0.1872 0.8470 0.027 Uiso 1 1 calc R
C36 C 0.4709(3) 0.25047(9) 0.89752(17) 0.0198(6) Uani 1 1 d .
C37 C 0.5104(3) 0.29724(9) 0.90421(17) 0.0196(6) Uani 1 1 d .
H37 H 0.4747 0.3189 0.9384 0.026 Uiso 1 1 calc R
C38 C 0.6042(3) 0.31031(9) 0.85841(16) 0.0179(6) Uani 1 1 d .
C39 C 0.6591(3) 0.27879(9) 0.80996(16) 0.0185(6) Uani 1 1 d .
H39 H 0.7224 0.2894 0.7795 0.025 Uiso 1 1 calc R
C40 C 0.3680(3) 0.23589(11) 0.9438(2) 0.0287(7) Uani 1 1 d .
C41 C 0.6429(3) 0.36021(10) 0.85949(17) 0.0218(6) Uani 1 1 d .
F1 F 0.2700(2) 0.26254(8) 0.92852(17) 0.0634(8) Uani 1 1 d .
F2 F 0.3905(2) 0.23996(11) 1.02158(14) 0.0734(9) Uani 1 1 d .
F3 F 0.3315(2) 0.19257(7) 0.93166(16) 0.0612(7) Uani 1 1 d .
F4 F 0.57129(16) 0.38684(6) 0.80912(11) 0.0307(4) Uani 1 1 d .
F5 F 0.6387(2) 0.38062(6) 0.93075(11) 0.0377(5) Uani 1 1 d .
F6 F 0.75472(16) 0.36670(6) 0.83675(11) 0.0302(4) Uani 1 1 d .
Cs1 Cs 0.63180(2) 0.25465(2) 0.60448(2) 0.02113(5) Uani 1 1 d .
O4 O 0.3534(2) 0.26761(10) 0.63669(15) 0.0450(7) Uani 1 1 d .
O5 O 0.4154(2) 0.27107(9) 0.48076(14) 0.0403(6) Uani 1 1 d .
C42 C 0.3230(4) 0.28783(17) 0.7094(2) 0.0507(11) Uani 1 1 d .
H42a H 0.3087 0.3215 0.7019 0.076 Uiso 1 1 calc GR
H42b H 0.3891 0.2831 0.7497 0.076 Uiso 1 1 calc GR
H42c H 0.2501 0.2729 0.7268 0.076 Uiso 1 1 calc GR
C43 C 0.2669(3) 0.27650(14) 0.5752(2) 0.0389(8) Uani 1 1 d .
H43a H 0.2568 0.3108 0.5686 0.052 Uiso 1 1 calc R
H43b H 0.1889 0.2633 0.5890 0.052 Uiso 1 1 calc R
C44 C 0.3010(3) 0.25589(12) 0.5000(2) 0.0341(8) Uani 1 1 d .
H44a H 0.3008 0.2213 0.5044 0.045 Uiso 1 1 calc R
H44b H 0.2410 0.2649 0.4569 0.045 Uiso 1 1 calc R
C45 C 0.4395(3) 0.26375(13) 0.4000(2) 0.0377(8) Uani 1 1 d .
H45a H 0.4304 0.2304 0.3870 0.057 Uiso 1 1 calc GR
H45b H 0.5218 0.2737 0.3915 0.057 Uiso 1 1 calc GR
H45c H 0.3828 0.2821 0.3657 0.057 Uiso 1 1 calc GR
O6 O 0.8353(2) 0.32887(8) 0.66556(14) 0.0348(5) Uani 1 1 d .
O7 O 0.6379(2) 0.36086(7) 0.56197(14) 0.0342(5) Uani 1 1 d .
C46 C 0.9535(4) 0.31413(16) 0.6888(3) 0.0566(12) Uani 1 1 d .
H46a H 0.9992 0.3102 0.6417 0.085 Uiso 1 1 calc GR
H46b H 0.9504 0.2842 0.7172 0.085 Uiso 1 1 calc GR
H46c H 0.9927 0.3378 0.7238 0.085 Uiso 1 1 calc GR
C47 C 0.8330(4) 0.37217(12) 0.6243(2) 0.0401(9) Uani 1 1 d .
H47a H 0.8643 0.3679 0.5713 0.053 Uiso 1 1 calc R
H47b H 0.8846 0.3953 0.6541 0.053 Uiso 1 1 calc R
C48 C 0.7071(3) 0.38976(11) 0.6157(2) 0.0360(8) Uani 1 1 d .
H48a H 0.6719 0.3896 0.6680 0.048 Uiso 1 1 calc R
H48b H 0.7064 0.4224 0.5957 0.048 Uiso 1 1 calc R
C49 C 0.5154(3) 0.37407(12) 0.5561(2) 0.0437(9) Uani 1 1 d .
H49a H 0.4823 0.3713 0.6083 0.066 Uiso 1 1 calc GR
H49b H 0.4707 0.3535 0.5183 0.066 Uiso 1 1 calc GR
H49c H 0.5082 0.4066 0.5377 0.066 Uiso 1 1 calc GR

loop_
_atom_site_aniso_label
_atom_site_aniso_U_11
_atom_site_aniso_U_22
_atom_site_aniso_U_33
_atom_site_aniso_U_23
_atom_site_aniso_U_13
_atom_site_aniso_U_12
Ce1 0.01379(7) 0.01336(7) 0.01501(7) -0.00128(6) 0.00245(5) -0.00061(6)
O1 0.0199(10) 0.0122(9) 0.0264(11) 0.0046(8) 0.0072(8) 0.0052(7)
O2 0.0198(10) 0.0155(9) 0.0228(11) -0.0067(8) 0.0008(8) 0.0033(8)
O3 0.0194(10) 0.0095(8) 0.0199(10) -0.0018(7) 0.0006(8) -0.0024(7)
N1 0.0181(12) 0.0125(10) 0.0181(12) 0.0006(9) 0.0042(9) 0.0020(9)
N2 0.0151(11) 0.0139(10) 0.0199(12) -0.0024(9) 0.0021(9) -0.0004(9)
N3 0.0147(11) 0.0111(10) 0.0192(12) -0.0024(9) 0.0012(9) -0.0006(9)
N4 0.0105(11) 0.0127(10) 0.0175(11) 0.0000(8) 0.0030(9) 0.0004(8)
N5 0.0267(13) 0.0151(11) 0.0208(13) -0.0008(9) 0.0078(10) 0.0043(10)
C1 0.0180(13) 0.0112(12) 0.0200(14) 0.0014(10) 0.0024(11) 0.0013(10)
C2 0.0165(13) 0.0176(13) 0.0171(13) 0.0042(11) 0.0016(11) -0.0015(11)
C3 0.0264(16) 0.0190(14) 0.0257(16) 0.0024(12) 0.0018(13) -0.0061(12)
C4 0.0219(16) 0.0323(17) 0.0339(18) 0.0041(14) -0.0018(14) -0.0130(13)
C5 0.0128(14) 0.0393(18) 0.0363(18) 0.0085(15) -0.0001(13) -0.0054(13)
C6 0.0169(15) 0.0266(15) 0.0287(16) 0.0049(12) 0.0067(12) 0.0021(12)
C7 0.0147(13) 0.0173(13) 0.0200(14) 0.0039(11) 0.0025(11) -0.0013(10)
C8 0.0246(15) 0.0197(13) 0.0174(14) -0.0022(11) 0.0060(12) -0.0001(11)
C9 0.0331(18) 0.0369(18) 0.0240(17) 0.0024(14) 0.0134(14) 0.0055(14)
C10 0.0376(19) 0.0286(16) 0.0224(16) -0.0048(13) 0.0012(14) -0.0073(14)
C11 0.0315(17) 0.0263(15) 0.0182(15) 0.0019(12) 0.0001(13) 0.0026(13)
C12 0.0124(13) 0.0149(12) 0.0228(14) -0.0033(11) 0.0036(11) 0.0003(10)
C13 0.0122(13) 0.0194(13) 0.0203(14) -0.0004(11) 0.0018(11) 0.0018(10)
C14 0.0156(14) 0.0208(14) 0.0301(16) 0.0040(12) 0.0004(12) 0.0019(11)
C15 0.0253(16) 0.0276(16) 0.0279(16) 0.0084(13) -0.0014(13) 0.0038(13)
C16 0.0249(16) 0.0372(17) 0.0205(15) 0.0021(13) -0.0061(13) 0.0023(13)
C17 0.0224(15) 0.0251(15) 0.0252(16) -0.0032(12) -0.0014(12) -0.0003(12)
C18 0.0136(13) 0.0199(13) 0.0172(14) -0.0012(11) 0.0024(11) 0.0019(10)
C19 0.0158(13) 0.0187(13) 0.0244(15) 0.0005(11) 0.0028(11) -0.0050(11)
C20 0.0223(16) 0.0286(16) 0.0342(18) -0.0017(14) -0.0006(13) -0.0072(13)
C21 0.0249(16) 0.0260(16) 0.0376(19) 0.0111(14) 0.0008(14) -0.0058(13)
C22 0.0233(16) 0.0310(16) 0.0270(16) -0.0006(13) 0.0088(13) -0.0075(13)
C23 0.0145(13) 0.0133(12) 0.0189(13) -0.0026(10) -0.0012(11) -0.0007(10)
C24 0.0137(13) 0.0174(13) 0.0170(13) -0.0037(10) -0.0008(10) -0.0018(10)
C25 0.0174(14) 0.0201(13) 0.0231(15) -0.0052(11) 0.0001(11) 0.0027(11)
C26 0.0182(15) 0.0308(16) 0.0206(15) -0.0065(12) 0.0041(12) -0.0002(12)
C27 0.0207(15) 0.0291(15) 0.0181(14) -0.0004(12) 0.0052(12) -0.0063(12)
C28 0.0184(14) 0.0187(13) 0.0205(14) -0.0005(11) -0.0002(11) -0.0020(11)
C29 0.0129(13) 0.0174(13) 0.0145(13) -0.0034(10) -0.0012(10) -0.0008(10)
C30 0.0149(13) 0.0172(13) 0.0213(14) -0.0019(11) -0.0013(11) 0.0022(10)
C31 0.0255(16) 0.0261(15) 0.0248(16) 0.0022(12) -0.0054(13) 0.0030(12)
C32 0.0157(14) 0.0227(14) 0.0272(16) -0.0021(12) 0.0017(12) 0.0033(11)
C33 0.0151(14) 0.0205(14) 0.0390(18) -0.0047(13) -0.0025(13) -0.0026(11)
C34 0.0239(15) 0.0170(13) 0.0155(14) 0.0008(10) 0.0003(11) 0.0041(11)
C35 0.0242(15) 0.0161(13) 0.0214(15) -0.0003(11) 0.0026(12) 0.0026(11)
C36 0.0216(15) 0.0171(13) 0.0208(14) -0.0004(11) 0.0026(11) 0.0020(11)
C37 0.0236(15) 0.0162(13) 0.0191(14) -0.0013(11) 0.0026(12) 0.0032(11)
C38 0.0215(14) 0.0151(13) 0.0167(14) 0.0015(10) -0.0007(11) 0.0026(11)
C39 0.0196(14) 0.0189(13) 0.0175(14) 0.0028(11) 0.0042(11) 0.0023(11)
C40 0.0347(18) 0.0215(15) 0.0313(18) -0.0024(13) 0.0128(14) 0.0005(13)
C41 0.0275(16) 0.0187(14) 0.0197(14) -0.0016(11) 0.0044(12) -0.0006(11)
F1 0.0370(13) 0.0565(15) 0.101(2) 0.0300(14) 0.0376(13) 0.0151(11)
F2 0.0658(17) 0.126(2) 0.0302(13) -0.0009(14) 0.0210(12) -0.0434(17)
F3 0.0650(16) 0.0295(11) 0.096(2) -0.0149(12) 0.0546(15) -0.0183(11)
F4 0.0336(10) 0.0190(8) 0.0396(11) 0.0094(8) 0.0030(8) 0.0028(7)
F5 0.0625(14) 0.0248(9) 0.0269(10) -0.0111(8) 0.0122(9) -0.0115(9)
F6 0.0284(10) 0.0235(9) 0.0390(11) -0.0017(8) 0.0052(8) -0.0062(7)
Cs1 0.02693(10) 0.01493(8) 0.02161(9) 0.00142(7) 0.00211(7) 0.00014(7)
O4 0.0374(15) 0.0672(18) 0.0301(14) 0.0012(13) -0.0011(11) 0.0145(13)
O5 0.0369(14) 0.0534(16) 0.0301(13) -0.0006(12) -0.0004(11) -0.0123(12)
C42 0.044(2) 0.079(3) 0.028(2) -0.0019(19) -0.0012(17) 0.014(2)
C43 0.034(2) 0.046(2) 0.035(2) 0.0003(16) -0.0071(16) 0.0021(16)
C44 0.0294(18) 0.0374(19) 0.0347(19) -0.0010(15) -0.0045(15) 0.0033(15)
C45 0.045(2) 0.0378(19) 0.0299(19) 0.0099(15) -0.0002(16) -0.0010(16)
O6 0.0310(13) 0.0318(12) 0.0423(14) -0.0039(10) 0.0068(11) -0.0023(10)
O7 0.0433(14) 0.0208(11) 0.0383(14) -0.0054(10) 0.0026(11) -0.0030(10)
C46 0.035(2) 0.058(3) 0.076(3) -0.018(2) -0.003(2) 0.0038(19)
C47 0.054(2) 0.0365(19) 0.0313(19) -0.0054(15) 0.0129(17) -0.0242(18)
C48 0.059(2) 0.0196(15) 0.0297(18) -0.0033(13) 0.0051(17) -0.0048(15)
C49 0.047(2) 0.0285(18) 0.057(2) 0.0035(17) 0.0083(19) 0.0036(16)

loop_
_atom_type_symbol
_atom_type_description
_atom_type_scat_dispersion_real
_atom_type_scat_dispersion_imag
_atom_type_scat_source
C C 0.0033 0.0016 'International Tables Vol C Tables 4.2.6.8 and 6.1.1.4'
H H 0.0000 0.0000 'International Tables Vol C Tables 4.2.6.8 and 6.1.1.4'
Ce Ce -0.2486 2.6331 'International Tables Vol C Tables 4.2.6.8 and 6.1.1.4'
Cs Cs -0.3680 2.1192 'International Tables Vol C Tables 4.2.6.8 and 6.1.1.4'
F F 0.0171 0.0103 'International Tables Vol C Tables 4.2.6.8 and 6.1.1.4'
N N 0.0061 0.0033 'International Tables Vol C Tables 4.2.6.8 and 6.1.1.4'
O O 0.0106 0.0060 'International Tables Vol C Tables 4.2.6.8 and 6.1.1.4'

loop_
_geom_angle_atom_site_label_1
_geom_angle_atom_site_label_2
_geom_angle_atom_site_label_3
_geom_angle
_geom_angle_site_symmetry_1
_geom_angle_site_symmetry_3
O1 Ce1 O3 118.83(7) . .
O1 Ce1 N1 32.77(6) . .
O1 Ce1 N2 136.97(7) . .
O1 Ce1 N3 103.39(7) . .
O2 Ce1 O1 120.08(7) . .
O2 Ce1 O3 118.00(7) . .
O2 Ce1 N1 105.16(7) . .
O2 Ce1 N2 32.97(7) . .
O2 Ce1 N3 135.15(7) . .
O3 Ce1 N1 135.38(7) . .
O3 Ce1 N2 102.74(7) . .
O3 Ce1 N3 33.21(6) . .
N2 Ce1 N1 107.79(7) . .
N3 Ce1 N1 105.83(7) . .
N3 Ce1 N2 105.81(7) . .
N5 Ce1 O1 81.29(8) . .
N5 Ce1 O2 86.78(8) . .
N5 Ce1 O3 84.39(8) . .
N5 Ce1 N1 109.95(8) . .
N5 Ce1 N2 115.28(8) . .
N5 Ce1 N3 111.66(8) . .
N1 O1 Ce1 89.18(13) . .
N2 O2 Ce1 88.82(13) . .
Ce1 O3 Cs1 108.73(7) . .
N3 O3 Ce1 87.09(12) . .
N3 O3 Cs1 146.94(14) . .
O1 N1 Ce1 58.05(11) . .
O1 N1 C7 107.3(2) . .
O1 N1 C8 107.97(19) . .
C7 N1 Ce1 118.52(16) . .
C7 N1 C8 114.7(2) . .
C8 N1 Ce1 126.72(16) . .
O2 N2 Ce1 58.22(11) . .
O2 N2 C18 107.0(2) . .
O2 N2 C19 108.97(19) . .
C18 N2 Ce1 119.50(16) . .
C18 N2 C19 115.0(2) . .
C19 N2 Ce1 125.39(16) . .
O3 N3 Ce1 59.71(10) . .
O3 N3 C29 107.02(19) . .
O3 N3 C30 108.26(18) . .
C29 N3 Ce1 119.49(16) . .
C29 N3 C30 114.8(2) . .
C30 N3 Ce1 125.53(16) . .
C12 N4 C1 107.6(2) . .
C23 N4 C1 107.8(2) . .
C23 N4 C12 107.5(2) . .
Ce1 N5 Cs1 108.30(9) . .
C34 N5 Ce1 151.7(2) . .
C34 N5 Cs1 93.93(16) . .
N4 C1 C2 112.4(2) . .
C3 C2 C1 119.9(3) . .
C3 C2 C7 118.3(3) . .
C7 C2 C1 121.7(2) . .
C4 C3 C2 121.7(3) . .
C3 C4 C5 119.4(3) . .
C4 C5 C6 120.3(3) . .
C5 C6 C7 120.3(3) . .
C2 C7 N1 119.0(2) . .
C6 C7 N1 121.0(2) . .
C6 C7 C2 119.9(3) . .
N1 C8 C9 112.2(2) . .
N1 C8 C10 106.4(2) . .
N1 C8 C11 109.7(2) . .
C9 C8 C10 109.8(3) . .
C11 C8 C9 109.6(2) . .
C11 C8 C10 109.0(3) . .
N4 C12 C13 113.9(2) . .
C14 C13 C12 119.6(2) . .
C14 C13 C18 118.6(3) . .
C18 C13 C12 121.8(2) . .
C15 C14 C13 121.5(3) . .
C14 C15 C16 119.7(3) . .
C15 C16 C17 120.1(3) . .
C16 C17 C18 120.6(3) . .
C13 C18 N2 119.7(2) . .
C17 C18 N2 120.7(2) . .
C17 C18 C13 119.5(3) . .
N2 C19 C20 112.3(2) . .
N2 C19 C22 109.1(2) . .
C21 C19 N2 106.9(2) . .
C21 C19 C20 109.4(2) . .
C21 C19 C22 109.0(3) . .
C22 C19 C20 110.1(2) . .
N4 C23 C24 113.5(2) . .
C25 C24 C23 119.1(2) . .
C29 C24 C23 122.3(2) . .
C29 C24 C25 118.6(3) . .
C26 C25 C24 121.0(3) . .
C27 C26 C25 120.0(3) . .
C26 C27 C28 119.9(3) . .
C27 C28 C29 120.8(3) . .
C24 C29 N3 119.4(2) . .
C28 C29 N3 120.9(2) . .
C28 C29 C24 119.6(2) . .
N3 C30 C31 112.0(2) . .
N3 C30 C32 107.4(2) . .
N3 C30 C33 109.4(2) . .
C31 C30 C32 110.3(2) . .
C31 C30 C33 109.2(2) . .
C33 C30 C32 108.5(2) . .
N5 C34 C35 121.6(3) . .
N5 C34 C39 123.2(3) . .
C35 C34 C39 115.2(2) . .
C36 C35 C34 121.6(3) . .
C35 C36 C37 122.2(3) . .
C35 C36 C40 119.7(3) . .
C37 C36 C40 118.1(3) . .
C38 C37 C36 116.9(3) . .
C37 C38 C41 118.5(2) . .
C39 C38 C37 122.1(3) . .
C39 C38 C41 119.3(3) . .
C38 C39 C34 121.9(3) . .
C36 C40 Cs1 157.11(19) . 4_566
F1 C40 C36 112.7(3) . .
F1 C40 Cs1 61.17(16) . 4_566
F2 C40 C36 113.1(3) . .
F2 C40 F1 103.9(3) . .
F2 C40 Cs1 53.12(16) . 4_566
F3 C40 C36 115.0(3) . .
F3 C40 F1 105.3(3) . .
F3 C40 F2 105.9(3) . .
F3 C40 Cs1 87.54(17) . 4_566
F4 C41 C38 111.7(2) . .
F5 C41 C38 113.6(2) . .
F5 C41 F4 105.4(2) . .
F5 C41 F6 106.5(2) . .
F6 C41 C38 113.8(2) . .
F6 C41 F4 105.2(2) . .
C40 F1 Cs1 99.02(18) . 4_566
C40 F2 Cs1 108.1(2) . 4_566
O3 Cs1 N5 58.30(6) . .
O3 Cs1 F1 76.65(6) . 4_665
O3 Cs1 F2 83.12(7) . 4_665
O3 Cs1 O4 107.01(6) . .
O3 Cs1 O5 106.30(6) . .
O3 Cs1 O6 121.39(6) . .
O3 Cs1 O7 161.67(6) . .
N5 Cs1 F1 126.80(6) . 4_665
N5 Cs1 F2 106.59(6) . 4_665
N5 Cs1 O4 91.33(6) . .
N5 Cs1 O5 136.48(7) . .
N5 Cs1 O6 89.49(6) . .
N5 Cs1 O7 133.76(6) . .
F2 Cs1 F1 36.10(6) 4_665 4_665
O4 Cs1 F1 130.54(6) . 4_665
O4 Cs1 F2 162.08(6) . 4_665
O4 Cs1 O6 122.61(7) . .
O5 Cs1 F1 79.35(7) . 4_665
O5 Cs1 F2 111.66(6) . 4_665
O5 Cs1 O4 51.81(6) . .
O5 Cs1 O6 127.79(6) . .
O6 Cs1 F1 91.39(6) . 4_665
O6 Cs1 F2 59.14(7) . 4_665
O7 Cs1 F1 85.57(6) . 4_665
O7 Cs1 F2 79.84(7) . 4_665
O7 Cs1 O4 87.87(7) . .
O7 Cs1 O5 74.19(6) . .
O7 Cs1 O6 53.80(6) . .
C42 O4 Cs1 118.8(2) . .
C43 O4 Cs1 121.7(2) . .
C43 O4 C42 112.2(3) . .
C44 O5 Cs1 118.24(19) . .
C44 O5 C45 114.0(3) . .
C45 O5 Cs1 115.7(2) . .
O4 C43 C44 111.4(3) . .
O5 C44 C43 111.4(3) . .
C46 O6 Cs1 121.1(2) . .
C46 O6 C47 112.5(3) . .
C47 O6 Cs1 115.16(19) . .
C48 O7 Cs1 115.96(19) . .
C49 O7 Cs1 103.87(18) . .
C49 O7 C48 111.9(3) . .
O6 C47 C48 109.2(3) . .
O7 C48 C47 109.7(3) . .

loop_
_geom_bond_atom_site_label_1
_geom_bond_atom_site_label_2
_geom_bond_distance
_geom_bond_site_symmetry_2
Ce1 O1 2.2421(19) .
Ce1 O2 2.2412(19) .
Ce1 O3 2.2680(19) .
Ce1 N1 2.642(2) .
Ce1 N2 2.636(2) .
Ce1 N3 2.623(2) .
Ce1 N5 2.111(2) .
O1 N1 1.430(3) .
O2 N2 1.435(3) .
O3 N3 1.438(3) .
O3 Cs1 2.9453(17) .
N1 C7 1.456(3) .
N1 C8 1.518(4) .
N2 C18 1.448(3) .
N2 C19 1.522(3) .
N3 C29 1.452(3) .
N3 C30 1.517(3) .
N4 C1 1.487(3) .
N4 C12 1.487(3) .
N4 C23 1.481(3) .
N5 C34 1.343(4) .
N5 Cs1 3.091(2) .
C1 C2 1.507(4) .
C2 C3 1.399(4) .
C2 C7 1.401(4) .
C3 C4 1.380(4) .
C4 C5 1.385(5) .
C5 C6 1.386(4) .
C6 C7 1.400(4) .
C8 C9 1.528(4) .
C8 C10 1.530(4) .
C8 C11 1.527(4) .
C12 C13 1.511(4) .
C13 C14 1.399(4) .
C13 C18 1.400(4) .
C14 C15 1.378(4) .
C15 C16 1.382(4) .
C16 C17 1.384(4) .
C17 C18 1.400(4) .
C19 C20 1.533(4) .
C19 C21 1.522(4) .
C19 C22 1.529(4) .
C23 C24 1.503(4) .
C24 C25 1.405(4) .
C24 C29 1.402(4) .
C25 C26 1.383(4) .
C26 C27 1.382(4) .
C27 C28 1.386(4) .
C28 C29 1.395(4) .
C30 C31 1.526(4) .
C30 C32 1.529(4) .
C30 C33 1.529(4) .
C34 C35 1.430(4) .
C34 C39 1.431(4) .
C35 C36 1.380(4) .
C36 C37 1.408(4) .
C36 C40 1.489(4) .
C37 C38 1.392(4) .
C38 C39 1.385(4) .
C38 C41 1.488(4) .
C40 F1 1.342(4) .
C40 F2 1.327(4) .
C40 F3 1.313(4) .
C40 Cs1 3.912(3) 4_566
C41 F4 1.361(3) .
C41 F5 1.341(3) .
C41 F6 1.342(3) .
F1 Cs1 3.471(2) 4_566
F2 Cs1 3.292(3) 4_566
Cs1 F1 3.471(2) 4_665
Cs1 F2 3.292(3) 4_665
Cs1 O4 3.209(3) .
Cs1 O5 3.124(2) .
Cs1 O6 3.225(2) .
Cs1 O7 3.117(2) .
O4 C42 1.418(4) .
O4 C43 1.395(4) .
O5 C44 1.406(4) .
O5 C45 1.423(4) .
C43 C44 1.472(5) .
O6 C46 1.415(5) .
O6 C47 1.418(4) .
O7 C48 1.417(4) .
O7 C49 1.415(4) .
C47 C48 1.489(5) .
